data_4129024
loop_
_publ_author_name
'Khatri, Hem Raj'
'Bhattarai, Bijay'
'Kaplan, Will'
'Li, Zhongzheng'
'Curtis Long, Marcus John'
'Aye, Yimon'
'Nagorny, Pavel'

_publ_section_title
;
 Modular Total Synthesis and Cell-Based Anticancer Activity Evaluation of
 Ouabagenin and Other Cardiotonic Steroids with Varying Degrees of
 Oxygenation.
;
_journal_issue 12
_journal_name_full 'Journal of the American Chemical Society'
_journal_page_first 4849
_journal_page_last 4860
_journal_paper_doi 10.1021/jacs.8b12870
_journal_volume 141
_journal_year 2019
_chemical_absolute_configuration ad
_chemical_formula_moiety 'C23 H34 O7'
_chemical_formula_sum 'C23 H34 O7'
_chemical_formula_weight 422.50
_space_group_crystal_system monoclinic
_space_group_IT_number 4
_space_group_name_Hall 'P 2yb'
_space_group_name_H-M_alt 'P 1 21 1'
_atom_sites_solution_hydrogens mixed
_audit_creation_method SHELXL-2016/6
_cell_angle_alpha 90
_cell_angle_beta 94.3143(11)
_cell_angle_gamma 90
_cell_formula_units_Z 2
_cell_length_a 7.36657(8)
_cell_length_b 9.85708(14)
_cell_length_c 14.28520(19)
_cell_measurement_reflns_used 9574
_cell_measurement_temperature 85(2)
_cell_measurement_theta_max 68.7710
_cell_measurement_theta_min 3.0900
_cell_volume 1034.35(2)
_computing_cell_refinement 'CrysAlisPro 1.171.38.41 (Rigaku OD, 2015)'
_computing_data_collection 'CrysAlisPro 1.171.38.41 (Rigaku OD, 2015)'
_computing_data_reduction 'CrysAlisPro 1.171.38.41 (Rigaku OD, 2015)'
_computing_molecular_graphics 'Bruker SHELXTL'
_computing_publication_material 'Bruker SHELXTL'
_computing_structure_refinement 'SHELXL-2016/6 (Sheldrick, 2016)'
_computing_structure_solution 'SHELXT (Sheldrick, 2014)'
_diffrn_ambient_temperature 85(2)
_diffrn_measured_fraction_theta_full 0.999
_diffrn_measured_fraction_theta_max 0.996
_diffrn_measurement_device_type 'Rigaku Saturn 944+ CCD'
_diffrn_measurement_method '\w scans'
_diffrn_radiation_type CuK\a
_diffrn_radiation_wavelength 1.54184
_diffrn_reflns_av_R_equivalents 0.0534
_diffrn_reflns_av_unetI/netI 0.0300
_diffrn_reflns_Laue_measured_fraction_full 0.999
_diffrn_reflns_Laue_measured_fraction_max 0.996
_diffrn_reflns_limit_h_max 8
_diffrn_reflns_limit_h_min -8
_diffrn_reflns_limit_k_max 11
_diffrn_reflns_limit_k_min -10
_diffrn_reflns_limit_l_max 17
_diffrn_reflns_limit_l_min -17
_diffrn_reflns_number 15889
_diffrn_reflns_point_group_measured_fraction_full 0.865
_diffrn_reflns_point_group_measured_fraction_max 0.857
_diffrn_reflns_theta_full 67.684
_diffrn_reflns_theta_max 69.499
_diffrn_reflns_theta_min 3.102
_diffrn_source 'micro-focus rotating anode'
_exptl_absorpt_coefficient_mu 0.816
_exptl_absorpt_correction_T_max 1.00000
_exptl_absorpt_correction_T_min 0.71740
_exptl_absorpt_correction_type multi-scan
_exptl_absorpt_process_details
; 
CrysAlisPro 1.171.38.41 (Rigaku Oxford Diffraction, 2015) 
Empirical absorption correction using spherical harmonics, 
 implemented in SCALE3 ABSPACK scaling algorithm. 
;
_exptl_crystal_colour colourless
_exptl_crystal_density_diffrn 1.357
_exptl_crystal_description plate
_exptl_crystal_F_000 456
_exptl_crystal_size_max 0.140
_exptl_crystal_size_mid 0.080
_exptl_crystal_size_min 0.020
_refine_diff_density_max 0.183
_refine_diff_density_min -0.209
_refine_diff_density_rms 0.049
_refine_ls_abs_structure_details
; 
 Flack x determined using 1177 quotients [(I+)-(I-)]/[(I+)+(I-)] 
 (Parsons, Flack and Wagner, Acta Cryst. B69 (2013) 249-259). 

Space Group       P21
Wavelength    1.54184
Flack x .... -0.01(14)
Parsons z ..  -0.02(9)
 
 
Bijvoet Pairs    1268
Coverage ...       70
DiffCalcMax.    20.46
Outlier Crit    40.91
Scatter Plot
Sigma Crit..     0.25
Select Pairs      146
Number Plus        89
Number Minus       57
Aver. Ratio     1.080
Slope ......    1.193
 
 
Student-T Prob. Plot
Sample Size.     1258
Corr. Coeff.    0.997
Intercept ..    0.129
Slope ......    1.109
 
 
Bayesian Statistics
Student_T Nu     7.59
Select Pairs     1268
P2(true)....    1.000
P3(true)....    1.000
P3(rac-twin)  0.8E-06
P3(false) ..  0.2E-23
G ..........   1.0169
G (su) .....   0.1914
Hooft y .... -0.01(10)


;
_refine_ls_abs_structure_Flack -0.01(14)
_refine_ls_extinction_method none
_refine_ls_goodness_of_fit_ref 1.078
_refine_ls_hydrogen_treatment mixed
_refine_ls_matrix_type full
_refine_ls_number_parameters 295
_refine_ls_number_reflns 3311
_refine_ls_number_restraints 1
_refine_ls_restrained_S_all 1.078
_refine_ls_R_factor_all 0.0393
_refine_ls_R_factor_gt 0.0384
_refine_ls_shift/su_max 0.000
_refine_ls_shift/su_mean 0.000
_refine_ls_structure_factor_coef Fsqd
_refine_ls_weighting_details 'w=1/[\s^2^(Fo^2^)+(0.0623P)^2^+0.2678P] where P=(Fo^2^+2Fc^2^)/3'
_refine_ls_weighting_scheme calc
_refine_ls_wR_factor_gt 0.1025
_refine_ls_wR_factor_ref 0.1050
_reflns_Friedel_coverage 0.621
_reflns_Friedel_fraction_full 0.712
_reflns_Friedel_fraction_max 0.700
_reflns_number_gt 3233
_reflns_number_total 3311
_reflns_threshold_expression 'I > 2\s(I)'
_cod_data_source_file ja8b12870_si_006.cif
_cod_data_source_block hk3169
_cod_original_sg_symbol_H-M 'P 21'
_cod_database_code 4129024
_shelx_shelxl_version_number 2016/6
_shelx_space_group_comment
; 
The symmetry employed for this shelxl refinement is uniquely defined 
by the following loop, which should always be used as a source of 
symmetry information in preference to the above space-group names. 
They are only intended as comments. 
;
_shelx_estimated_absorpt_t_min 0.894
_shelx_estimated_absorpt_t_max 0.984

loop_
_space_group_symop_operation_xyz
'x, y, z'
'-x, y+1/2, -z'

loop_
_atom_site_label
_atom_site_type_symbol
_atom_site_fract_x
_atom_site_fract_y
_atom_site_fract_z
_atom_site_U_iso_or_equiv
_atom_site_adp_type
_atom_site_occupancy
_atom_site_site_symmetry_order
_atom_site_calc_flag
_atom_site_refinement_flags_posn
_atom_site_refinement_flags_adp
O1 O 1.1202(2) 0.7582(3) 0.59167(13) 0.0337(5) Uani 1 1 d . .
O2 O 0.9081(3) 0.9162(2) 0.55734(14) 0.0323(5) Uani 1 1 d . .
O3 O 0.3484(3) 0.8692(2) 0.17924(13) 0.0235(4) Uani 1 1 d . .
H3 H 0.402(6) 0.860(6) 0.126(3) 0.054(12) Uiso 1 1 d . .
O4 O 0.6042(3) 0.4429(2) 0.35447(13) 0.0281(5) Uani 1 1 d . .
H4 H 0.697(7) 0.385(6) 0.367(4) 0.073(15) Uiso 1 1 d . .
O5 O 0.1433(3) 0.2746(2) 0.02620(13) 0.0255(4) Uani 1 1 d . .
H5 H 0.126(5) 0.197(5) 0.054(3) 0.033(10) Uiso 1 1 d . .
O6 O 0.0931(3) 0.0742(2) 0.14886(14) 0.0276(5) Uani 1 1 d . .
H6 H 0.173(6) -0.003(6) 0.160(3) 0.056(12) Uiso 1 1 d . .
O7 O 0.4803(3) 0.3058(2) -0.01542(13) 0.0286(5) Uani 1 1 d . .
H7 H 0.365(6) 0.291(6) -0.020(3) 0.054(12) Uiso 1 1 d . .
C1 C 0.9766(4) 0.7889(3) 0.54999(18) 0.0277(6) Uani 1 1 d . .
C2 C 0.8528(4) 0.7087(3) 0.4888(2) 0.0277(6) Uani 1 1 d . .
H2 H 0.868741 0.615954 0.473312 0.033 Uiso 1 1 calc R U
C3 C 0.7115(3) 0.7871(3) 0.45746(18) 0.0254(6) Uani 1 1 d . .
C4 C 0.7365(4) 0.9252(4) 0.5006(2) 0.0307(6) Uani 1 1 d . .
H4A H 0.742187 0.995622 0.451500 0.037 Uiso 1 1 calc R U
H4B H 0.635402 0.946973 0.539966 0.037 Uiso 1 1 calc R U
C5 C 0.5508(3) 0.7463(3) 0.39312(18) 0.0243(6) Uani 1 1 d . .
H5A H 0.523407 0.649558 0.407774 0.029 Uiso 1 1 calc R U
C6 C 0.3751(3) 0.8260(3) 0.40097(17) 0.0245(6) Uani 1 1 d . .
H6A H 0.393990 0.924562 0.392649 0.029 Uiso 1 1 calc R U
H6B H 0.322834 0.809646 0.461821 0.029 Uiso 1 1 calc R U
C7 C 0.2559(3) 0.7655(3) 0.31914(18) 0.0234(5) Uani 1 1 d . .
H7A H 0.151986 0.826083 0.301123 0.028 Uiso 1 1 calc R U
H7B H 0.208085 0.675793 0.336506 0.028 Uiso 1 1 calc R U
C8 C 0.3807(3) 0.7512(3) 0.23756(17) 0.0206(5) Uani 1 1 d . .
C9 C 0.5825(3) 0.7527(3) 0.28562(17) 0.0216(5) Uani 1 1 d . .
C10 C 0.6868(4) 0.8816(3) 0.2631(2) 0.0274(6) Uani 1 1 d . .
H10A H 0.809685 0.877907 0.294400 0.033(9) Uiso 1 1 calc R .
H10B H 0.622645 0.961112 0.285309 0.027(8) Uiso 1 1 calc R .
H10C H 0.694739 0.888410 0.195052 0.026(8) Uiso 1 1 calc R .
C11 C 0.3412(3) 0.6261(3) 0.17384(18) 0.0202(5) Uani 1 1 d . .
H11 H 0.407598 0.640646 0.116135 0.024 Uiso 1 1 calc R U
C12 C 0.4055(3) 0.4888(3) 0.21534(17) 0.0203(5) Uani 1 1 d . .
H12 H 0.325823 0.467484 0.267059 0.024 Uiso 1 1 calc R U
C13 C 0.6045(3) 0.4922(3) 0.26005(17) 0.0221(6) Uani 1 1 d . .
H13 H 0.677464 0.427340 0.224286 0.027 Uiso 1 1 calc R U
C14 C 0.6932(4) 0.6316(3) 0.25490(19) 0.0249(6) Uani 1 1 d . .
H14A H 0.722742 0.647157 0.189290 0.030 Uiso 1 1 calc R U
H14B H 0.809678 0.629598 0.294235 0.030 Uiso 1 1 calc R U
C15 C 0.1377(3) 0.6171(3) 0.14167(19) 0.0231(6) Uani 1 1 d . .
H15A H 0.067092 0.602094 0.197070 0.028 Uiso 1 1 calc R U
H15B H 0.097579 0.704257 0.112571 0.028 Uiso 1 1 calc R U
C16 C 0.0974(4) 0.5025(3) 0.07131(19) 0.0245(6) Uani 1 1 d . .
H16A H -0.035862 0.496416 0.056724 0.029 Uiso 1 1 calc R U
H16B H 0.153438 0.524741 0.012341 0.029 Uiso 1 1 calc R U
C17 C 0.1679(3) 0.3655(3) 0.10653(18) 0.0219(5) Uani 1 1 d . .
C18 C 0.0530(3) 0.3089(3) 0.18301(19) 0.0235(6) Uani 1 1 d . .
H18A H 0.052663 0.375789 0.234708 0.028 Uiso 1 1 calc R U
H18B H -0.074138 0.298141 0.156345 0.028 Uiso 1 1 calc R U
C19 C 0.1197(4) 0.1736(3) 0.22324(19) 0.0251(6) Uani 1 1 d . .
H19 H 0.045453 0.147727 0.276236 0.030 Uiso 1 1 calc R U
C20 C 0.3192(4) 0.1840(3) 0.25918(19) 0.0244(6) Uani 1 1 d . .
H20A H 0.363259 0.093846 0.281429 0.029 Uiso 1 1 calc R U
H20B H 0.331394 0.247447 0.313002 0.029 Uiso 1 1 calc R U
C21 C 0.4363(3) 0.2342(3) 0.18186(18) 0.0234(6) Uani 1 1 d . .
H21A H 0.431473 0.166359 0.130627 0.028 Uiso 1 1 calc R U
H21B H 0.564386 0.241110 0.207873 0.028 Uiso 1 1 calc R U
C22 C 0.3756(3) 0.3727(3) 0.14070(18) 0.0211(5) Uani 1 1 d . .
C23 C 0.4907(4) 0.4057(3) 0.05726(18) 0.0240(6) Uani 1 1 d . .
H23A H 0.449940 0.493898 0.029945 0.029 Uiso 1 1 calc R U
H23B H 0.619590 0.415933 0.081327 0.029 Uiso 1 1 calc R U

loop_
_atom_site_aniso_label
_atom_site_aniso_U_11
_atom_site_aniso_U_22
_atom_site_aniso_U_33
_atom_site_aniso_U_23
_atom_site_aniso_U_13
_atom_site_aniso_U_12
O1 0.0288(9) 0.0417(14) 0.0300(10) 0.0000(10) -0.0019(7) -0.0079(10)
O2 0.0325(10) 0.0326(13) 0.0310(10) -0.0035(9) -0.0030(8) -0.0091(9)
O3 0.0307(9) 0.0170(10) 0.0227(9) 0.0014(7) 0.0011(7) 0.0029(8)
O4 0.0300(9) 0.0295(12) 0.0242(9) 0.0055(8) -0.0020(7) 0.0055(9)
O5 0.0314(9) 0.0202(12) 0.0244(9) -0.0033(8) -0.0018(7) -0.0028(8)
O6 0.0326(10) 0.0187(11) 0.0312(11) -0.0030(8) 0.0000(8) 0.0007(9)
O7 0.0371(10) 0.0238(12) 0.0255(10) -0.0061(8) 0.0073(8) -0.0014(9)
C1 0.0287(13) 0.0333(18) 0.0212(12) -0.0024(11) 0.0027(10) -0.0045(12)
C2 0.0273(13) 0.0271(17) 0.0282(13) -0.0028(11) -0.0011(10) -0.0026(11)
C3 0.0286(12) 0.0240(16) 0.0237(12) -0.0029(11) 0.0041(10) -0.0041(11)
C4 0.0301(14) 0.0306(17) 0.0309(13) -0.0045(12) -0.0005(11) -0.0037(13)
C5 0.0255(12) 0.0214(15) 0.0258(13) -0.0010(11) 0.0015(9) -0.0020(11)
C6 0.0270(12) 0.0241(16) 0.0225(12) -0.0017(11) 0.0028(10) 0.0004(11)
C7 0.0238(11) 0.0237(15) 0.0229(12) -0.0010(11) 0.0030(9) 0.0028(11)
C8 0.0231(11) 0.0171(14) 0.0214(11) -0.0005(11) 0.0000(9) 0.0013(10)
C9 0.0215(11) 0.0218(15) 0.0216(12) -0.0007(11) 0.0019(8) 0.0012(11)
C10 0.0276(13) 0.0270(17) 0.0279(13) -0.0003(12) 0.0036(10) -0.0016(12)
C11 0.0226(12) 0.0171(14) 0.0209(12) -0.0005(10) 0.0006(9) 0.0013(10)
C12 0.0218(11) 0.0191(14) 0.0199(11) 0.0005(10) 0.0009(9) 0.0033(10)
C13 0.0242(12) 0.0208(15) 0.0210(12) -0.0025(11) -0.0004(9) 0.0041(11)
C14 0.0225(12) 0.0267(17) 0.0255(13) 0.0003(11) 0.0019(10) 0.0005(11)
C15 0.0233(12) 0.0186(14) 0.0268(13) 0.0013(11) -0.0021(10) 0.0025(11)
C16 0.0249(12) 0.0215(16) 0.0261(13) 0.0016(11) -0.0041(9) 0.0009(11)
C17 0.0258(13) 0.0181(14) 0.0216(12) -0.0007(10) 0.0003(10) -0.0008(11)
C18 0.0229(11) 0.0199(14) 0.0277(13) -0.0003(11) 0.0013(9) 0.0015(11)
C19 0.0307(13) 0.0185(15) 0.0263(13) -0.0003(11) 0.0042(10) 0.0011(11)
C20 0.0311(14) 0.0178(15) 0.0242(13) 0.0017(11) 0.0011(10) 0.0042(11)
C21 0.0241(12) 0.0208(15) 0.0250(12) 0.0000(11) 0.0003(9) 0.0020(11)
C22 0.0229(12) 0.0184(15) 0.0218(12) 0.0010(10) 0.0004(9) 0.0022(10)
C23 0.0286(13) 0.0208(16) 0.0223(12) -0.0033(11) 0.0015(10) 0.0005(11)

loop_
_atom_type_symbol
_atom_type_description
_atom_type_scat_dispersion_real
_atom_type_scat_dispersion_imag
_atom_type_scat_source
C C 0.0181 0.0091 'International Tables Vol C Tables 4.2.6.8 and 6.1.1.4'
H H 0.0000 0.0000 'International Tables Vol C Tables 4.2.6.8 and 6.1.1.4'
O O 0.0492 0.0322 'International Tables Vol C Tables 4.2.6.8 and 6.1.1.4'

loop_
_geom_angle_atom_site_label_1
_geom_angle_atom_site_label_2
_geom_angle_atom_site_label_3
_geom_angle
C1 O2 C4 109.0(2)
C8 O3 H3 110(3)
C13 O4 H4 110(3)
C17 O5 H5 101(3)
C19 O6 H6 111(3)
C23 O7 H7 100(3)
O1 C1 O2 120.5(3)
O1 C1 C2 130.2(3)
O2 C1 C2 109.2(2)
C3 C2 C1 108.9(3)
C3 C2 H2 125.6
C1 C2 H2 125.6
C2 C3 C5 127.2(3)
C2 C3 C4 108.5(2)
C5 C3 C4 124.3(3)
O2 C4 C3 104.4(2)
O2 C4 H4A 110.9
C3 C4 H4A 110.9
O2 C4 H4B 110.9
C3 C4 H4B 110.9
H4A C4 H4B 108.9
C3 C5 C6 116.9(2)
C3 C5 C9 114.8(2)
C6 C5 C9 103.9(2)
C3 C5 H5A 106.9
C6 C5 H5A 106.9
C9 C5 H5A 106.9
C5 C6 C7 100.6(2)
C5 C6 H6A 111.6
C7 C6 H6A 111.6
C5 C6 H6B 111.6
C7 C6 H6B 111.6
H6A C6 H6B 109.4
C6 C7 C8 105.8(2)
C6 C7 H7A 110.6
C8 C7 H7A 110.6
C6 C7 H7B 110.6
C8 C7 H7B 110.6
H7A C7 H7B 108.7
O3 C8 C7 106.3(2)
O3 C8 C11 106.72(19)
C7 C8 C11 114.8(2)
O3 C8 C9 110.6(2)
C7 C8 C9 105.29(19)
C11 C8 C9 112.9(2)
C14 C9 C10 107.5(2)
C14 C9 C5 111.8(2)
C10 C9 C5 110.7(2)
C14 C9 C8 111.7(2)
C10 C9 C8 112.6(2)
C5 C9 C8 102.61(18)
C9 C10 H10A 109.5
C9 C10 H10B 109.5
H10A C10 H10B 109.5
C9 C10 H10C 109.5
H10A C10 H10C 109.5
H10B C10 H10C 109.5
C15 C11 C12 109.2(2)
C15 C11 C8 111.0(2)
C12 C11 C8 115.8(2)
C15 C11 H11 106.8
C12 C11 H11 106.8
C8 C11 H11 106.8
C11 C12 C13 113.1(2)
C11 C12 C22 110.9(2)
C13 C12 C22 112.0(2)
C11 C12 H12 106.8
C13 C12 H12 106.8
C22 C12 H12 106.8
O4 C13 C14 112.5(2)
O4 C13 C12 108.1(2)
C14 C13 C12 113.2(2)
O4 C13 H13 107.6
C14 C13 H13 107.6
C12 C13 H13 107.6
C13 C14 C9 116.8(2)
C13 C14 H14A 108.1
C9 C14 H14A 108.1
C13 C14 H14B 108.1
C9 C14 H14B 108.1
H14A C14 H14B 107.3
C16 C15 C11 112.1(2)
C16 C15 H15A 109.2
C11 C15 H15A 109.2
C16 C15 H15B 109.2
C11 C15 H15B 109.2
H15A C15 H15B 107.9
C17 C16 C15 113.3(2)
C17 C16 H16A 108.9
C15 C16 H16A 108.9
C17 C16 H16B 108.9
C15 C16 H16B 108.9
H16A C16 H16B 107.7
O5 C17 C16 105.5(2)
O5 C17 C18 107.1(2)
C16 C17 C18 111.4(2)
O5 C17 C22 109.4(2)
C16 C17 C22 111.3(2)
C18 C17 C22 111.8(2)
C19 C18 C17 114.1(2)
C19 C18 H18A 108.7
C17 C18 H18A 108.7
C19 C18 H18B 108.7
C17 C18 H18B 108.7
H18A C18 H18B 107.6
O6 C19 C18 107.1(2)
O6 C19 C20 111.5(2)
C18 C19 C20 110.2(2)
O6 C19 H19 109.3
C18 C19 H19 109.3
C20 C19 H19 109.3
C19 C20 C21 111.1(2)
C19 C20 H20A 109.4
C21 C20 H20A 109.4
C19 C20 H20B 109.4
C21 C20 H20B 109.4
H20A C20 H20B 108.0
C20 C21 C22 113.5(2)
C20 C21 H21A 108.9
C22 C21 H21A 108.9
C20 C21 H21B 108.9
C22 C21 H21B 108.9
H21A C21 H21B 107.7
C21 C22 C23 108.7(2)
C21 C22 C12 111.4(2)
C23 C22 C12 108.2(2)
C21 C22 C17 109.1(2)
C23 C22 C17 110.3(2)
C12 C22 C17 109.1(2)
O7 C23 C22 114.3(2)
O7 C23 H23A 108.7
C22 C23 H23A 108.7
O7 C23 H23B 108.7
C22 C23 H23B 108.7
H23A C23 H23B 107.6

loop_
_geom_bond_atom_site_label_1
_geom_bond_atom_site_label_2
_geom_bond_distance
O1 C1 1.213(3)
O2 C1 1.359(4)
O2 C4 1.453(3)
O3 C8 1.440(3)
O3 H3 0.88(5)
O4 C13 1.434(3)
O4 H4 0.90(6)
O5 C17 1.457(3)
O5 H5 0.87(4)
O6 C19 1.448(3)
O6 H6 0.97(5)
O7 C23 1.429(3)
O7 H7 0.86(4)
C1 C2 1.450(4)
C2 C3 1.346(4)
C2 H2 0.9500
C3 C5 1.498(4)
C3 C4 1.499(4)
C4 H4A 0.9900
C4 H4B 0.9900
C5 C6 1.525(4)
C5 C9 1.572(3)
C5 H5A 1.0000
C6 C7 1.529(4)
C6 H6A 0.9900
C6 H6B 0.9900
C7 C8 1.544(3)
C7 H7A 0.9900
C7 H7B 0.9900
C8 C11 1.548(4)
C8 C9 1.590(3)
C9 C14 1.529(4)
C9 C10 1.532(4)
C10 H10A 0.9800
C10 H10B 0.9800
C10 H10C 0.9800
C11 C15 1.537(3)
C11 C12 1.538(4)
C11 H11 1.0000
C12 C13 1.555(3)
C12 C22 1.568(4)
C12 H12 1.0000
C13 C14 1.525(4)
C13 H13 1.0000
C14 H14A 0.9900
C14 H14B 0.9900
C15 C16 1.526(4)
C15 H15A 0.9900
C15 H15B 0.9900
C16 C17 1.519(4)
C16 H16A 0.9900
C16 H16B 0.9900
C17 C18 1.536(4)
C17 C22 1.573(3)
C18 C19 1.519(4)
C18 H18A 0.9900
C18 H18B 0.9900
C19 C20 1.523(4)
C19 H19 1.0000
C20 C21 1.534(4)
C20 H20A 0.9900
C20 H20B 0.9900
C21 C22 1.540(4)
C21 H21A 0.9900
C21 H21B 0.9900
C22 C23 1.548(4)
C23 H23A 0.9900
C23 H23B 0.9900

loop_
_geom_hbond_atom_site_label_D
_geom_hbond_atom_site_label_H
_geom_hbond_atom_site_label_A
_geom_hbond_distance_DH
_geom_hbond_distance_HA
_geom_hbond_distance_DA
_geom_hbond_angle_DHA
_geom_hbond_site_symmetry_A
O3 H3 O7 0.88(5) 1.94(5) 2.812(3) 170(5) 2_655
O4 H4 O1 0.90(6) 1.90(6) 2.791(3) 173(5) 2_746
O5 H5 O6 0.87(4) 1.85(4) 2.684(3) 159(4) .
O6 H6 O3 0.97(5) 1.81(5) 2.772(3) 172(4) 1_545
O7 H7 O5 0.86(4) 1.82(4) 2.614(3) 153(4) .

loop_
_geom_torsion_atom_site_label_1
_geom_torsion_atom_site_label_2
_geom_torsion_atom_site_label_3
_geom_torsion_atom_site_label_4
_geom_torsion
C4 O2 C1 O1 179.9(2)
C4 O2 C1 C2 -0.4(3)
O1 C1 C2 C3 -179.1(3)
O2 C1 C2 C3 1.2(3)
C1 C2 C3 C5 -179.6(2)
C1 C2 C3 C4 -1.5(3)
C1 O2 C4 C3 -0.5(3)
C2 C3 C4 O2 1.2(3)
C5 C3 C4 O2 179.4(2)
C2 C3 C5 C6 153.8(3)
C4 C3 C5 C6 -24.0(4)
C2 C3 C5 C9 -84.1(4)
C4 C3 C5 C9 98.1(3)
C3 C5 C6 C7 174.2(2)
C9 C5 C6 C7 46.5(3)
C5 C6 C7 C8 -41.4(3)
C6 C7 C8 O3 -96.9(2)
C6 C7 C8 C11 145.3(2)
C6 C7 C8 C9 20.4(3)
C3 C5 C9 C14 77.4(3)
C6 C5 C9 C14 -153.7(2)
C3 C5 C9 C10 -42.4(3)
C6 C5 C9 C10 86.5(3)
C3 C5 C9 C8 -162.7(2)
C6 C5 C9 C8 -33.8(3)
O3 C8 C9 C14 -117.6(2)
C7 C8 C9 C14 127.9(2)
C11 C8 C9 C14 1.9(3)
O3 C8 C9 C10 3.5(3)
C7 C8 C9 C10 -111.0(3)
C11 C8 C9 C10 123.0(2)
O3 C8 C9 C5 122.5(2)
C7 C8 C9 C5 8.0(3)
C11 C8 C9 C5 -118.0(2)
O3 C8 C11 C15 -67.3(2)
C7 C8 C11 C15 50.2(3)
C9 C8 C11 C15 171.0(2)
O3 C8 C11 C12 167.4(2)
C7 C8 C11 C12 -75.1(3)
C9 C8 C11 C12 45.7(3)
C15 C11 C12 C13 -173.6(2)
C8 C11 C12 C13 -47.4(3)
C15 C11 C12 C22 59.6(3)
C8 C11 C12 C22 -174.25(19)
C11 C12 C13 O4 126.2(2)
C22 C12 C13 O4 -107.5(2)
C11 C12 C13 C14 1.0(3)
C22 C12 C13 C14 127.2(2)
O4 C13 C14 C9 -74.9(3)
C12 C13 C14 C9 48.0(3)
C10 C9 C14 C13 -173.0(2)
C5 C9 C14 C13 65.3(3)
C8 C9 C14 C13 -49.0(3)
C12 C11 C15 C16 -56.5(3)
C8 C11 C15 C16 174.5(2)
C11 C15 C16 C17 54.2(3)
C15 C16 C17 O5 -171.4(2)
C15 C16 C17 C18 72.7(3)
C15 C16 C17 C22 -52.8(3)
O5 C17 C18 C19 66.7(3)
C16 C17 C18 C19 -178.4(2)
C22 C17 C18 C19 -53.1(3)
C17 C18 C19 O6 -66.7(3)
C17 C18 C19 C20 54.7(3)
O6 C19 C20 C21 63.4(3)
C18 C19 C20 C21 -55.5(3)
C19 C20 C21 C22 57.7(3)
C20 C21 C22 C23 -174.4(2)
C20 C21 C22 C12 66.4(3)
C20 C21 C22 C17 -54.1(3)
C11 C12 C22 C21 -179.0(2)
C13 C12 C22 C21 53.6(3)
C11 C12 C22 C23 61.6(3)
C13 C12 C22 C23 -65.9(3)
C11 C12 C22 C17 -58.5(3)
C13 C12 C22 C17 174.0(2)
O5 C17 C22 C21 -67.7(2)
C16 C17 C22 C21 176.1(2)
C18 C17 C22 C21 50.8(3)
O5 C17 C22 C23 51.6(3)
C16 C17 C22 C23 -64.6(3)
C18 C17 C22 C23 170.1(2)
O5 C17 C22 C12 170.4(2)
C16 C17 C22 C12 54.2(3)
C18 C17 C22 C12 -71.2(3)
C21 C22 C23 O7 57.2(3)
C12 C22 C23 O7 178.4(2)
C17 C22 C23 O7 -62.3(3)
